data_4073142
loop_
_publ_author_name
'Stavila, Vitalie'
'Fettinger, James C.'
'Whitmire, Kenton H.'

_publ_section_title
;
 Synthesis and Characterization of New Phenylbis(salicylato)bismuth(III)
 Complexes
;
_journal_issue 14
_journal_name_full Organometallics
_journal_page_first 3321
_journal_paper_doi 10.1021/om070115c
_journal_volume 26
_journal_year 2007
_chemical_formula_sum 'C31 H27 Bi N2 O7'
_chemical_formula_weight 748.53
_chemical_name_systematic
; 
 ? 
;
_space_group_IT_number 14
_symmetry_cell_setting monoclinic
_symmetry_space_group_name_Hall '-P 2ybc'
_symmetry_space_group_name_H-M 'P 1 21/c 1'
_atom_sites_solution_hydrogens geom
_atom_sites_solution_primary direct
_atom_sites_solution_secondary difmap
_audit_creation_method SHELXL-97
_cell_angle_alpha 90.00
_cell_angle_beta 108.13(3)
_cell_angle_gamma 90.00
_cell_formula_units_Z 4
_cell_length_a 15.979(3)
_cell_length_b 15.472(3)
_cell_length_c 12.295(3)
_cell_measurement_reflns_used 5485
_cell_measurement_temperature 298(2)
_cell_measurement_theta_max 4.523
_cell_measurement_theta_min 4.523
_cell_volume 2888.7(12)
_computing_cell_refinement 'SHELXTL 6.10 (Bruker AXS, 2001)'
_computing_data_collection 'SHELXTL 6.10 (Bruker AXS, 2001)'
_computing_data_reduction 'SHELXTL 6.10 (Bruker AXS, 2001)'
_computing_molecular_graphics 'SHELXTL 6.10 (Bruker AXS, 2001)'
_computing_publication_material 'SHELXTL 6.10 (Bruker AXS, 2001)'
_computing_structure_refinement 'SHELXL-97 (Sheldrick, 1997)'
_computing_structure_solution 'SHELXS-97 (Sheldrick, 1990)'
_diffrn_ambient_temperature 298(2)
_diffrn_measured_fraction_theta_full 0.974
_diffrn_measured_fraction_theta_max 0.974
_diffrn_radiation_monochromator graphite
_diffrn_radiation_source 'fine-focus sealed tube'
_diffrn_radiation_type MoK\a
_diffrn_radiation_wavelength 0.71073
_diffrn_reflns_av_R_equivalents 0.0509
_diffrn_reflns_av_sigmaI/netI 0.0457
_diffrn_reflns_limit_h_max 20
_diffrn_reflns_limit_h_min -21
_diffrn_reflns_limit_k_max 19
_diffrn_reflns_limit_k_min -20
_diffrn_reflns_limit_l_max 16
_diffrn_reflns_limit_l_min -16
_diffrn_reflns_number 34904
_diffrn_reflns_theta_full 28.30
_diffrn_reflns_theta_max 28.30
_diffrn_reflns_theta_min 1.88
_exptl_absorpt_coefficient_mu 6.153
_exptl_absorpt_correction_T_max 0.575
_exptl_absorpt_correction_T_min 0.359
_exptl_absorpt_correction_type multi-scan
_exptl_absorpt_process_details 'SADABS (Scheldrick, 1996)'
_exptl_crystal_colour yellow
_exptl_crystal_density_diffrn 1.721
_exptl_crystal_density_method 'not measured'
_exptl_crystal_description bloc
_exptl_crystal_F_000 1464
_exptl_crystal_size_max 0.21
_exptl_crystal_size_mid 0.14
_exptl_crystal_size_min 0.09
_refine_diff_density_max 1.234
_refine_diff_density_min -0.703
_refine_diff_density_rms 0.110
_refine_ls_extinction_method none
_refine_ls_goodness_of_fit_ref 1.034
_refine_ls_hydrogen_treatment mixed
_refine_ls_matrix_type full
_refine_ls_number_parameters 373
_refine_ls_number_reflns 7012
_refine_ls_number_restraints 2
_refine_ls_restrained_S_all 1.034
_refine_ls_R_factor_all 0.0908
_refine_ls_R_factor_gt 0.0334
_refine_ls_shift/su_max 0.001
_refine_ls_shift/su_mean 0.000
_refine_ls_structure_factor_coef Fsqd
_refine_ls_weighting_details 'calc w=1/[\s^2^(Fo^2^)+(0.0382P)^2^+4.6912P] where P=(Fo^2^+2Fc^2^)/3'
_refine_ls_weighting_scheme calc
_refine_ls_wR_factor_gt 0.0722
_refine_ls_wR_factor_ref 0.0996
_reflns_number_gt 3805
_reflns_number_total 7012
_reflns_threshold_expression >2sigma(I)
_cod_data_source_file om070115c-file007.cif
_cod_data_source_block 1corr
_cod_original_cell_volume 2888.9(10)
_cod_original_sg_symbol_H-M P2(1)/c
_cod_database_code 4073142

loop_
_symmetry_equiv_pos_as_xyz
'x, y, z'
'-x, y+1/2, -z+1/2'
'-x, -y, -z'
'x, -y-1/2, z-1/2'

loop_
_atom_site_label
_atom_site_type_symbol
_atom_site_fract_x
_atom_site_fract_y
_atom_site_fract_z
_atom_site_U_iso_or_equiv
_atom_site_adp_type
_atom_site_occupancy
_atom_site_symmetry_multiplicity
_atom_site_calc_flag
_atom_site_refinement_flags
Bi1 Bi 0.418877(14) 0.502768(15) 0.331536(15) 0.04346(8) Uani 1 1 d .
N11 N 0.5028(3) 0.5959(3) 0.2322(4) 0.0481(12) Uani 1 1 d .
N12 N 0.3640(3) 0.4934(3) 0.1139(4) 0.0474(12) Uani 1 1 d .
O11 O 0.2944(3) 0.3897(3) 0.3060(4) 0.0640(12) Uani 1 1 d .
O12 O 0.3290(3) 0.4735(3) 0.4571(4) 0.0579(12) Uani 1 1 d D
O13 O 0.2425(4) 0.4664(4) 0.6009(4) 0.0797(16) Uani 1 1 d D
H13B H 0.284(2) 0.476(5) 0.576(3) 0.096 Uiso 1 1 d D
O21 O 0.4451(3) 0.6296(4) 0.6371(4) 0.0740(14) Uani 1 1 d .
O22 O 0.4750(3) 0.5943(3) 0.4799(3) 0.0497(11) Uani 1 1 d .
O23 O 0.3283(3) 0.6058(3) 0.2788(3) 0.0548(11) Uani 1 1 d .
C11 C 0.2227(4) 0.3652(4) 0.4463(5) 0.0513(15) Uani 1 1 d .
C12 C 0.2050(5) 0.3946(5) 0.5432(5) 0.0590(18) Uani 1 1 d .
C13 C 0.1438(5) 0.3507(5) 0.5829(6) 0.071(2) Uani 1 1 d .
H13A H 0.1328 0.3707 0.6484 0.085 Uiso 1 1 calc R
C14 C 0.0998(5) 0.2796(6) 0.5286(8) 0.079(2) Uani 1 1 d .
C15 C 0.1188(6) 0.2507(5) 0.4322(8) 0.087(3) Uani 1 1 d .
H15A H 0.0902 0.2020 0.3941 0.105 Uiso 1 1 calc R
C16 C 0.1789(5) 0.2925(5) 0.3916(7) 0.070(2) Uani 1 1 d .
H16A H 0.1903 0.2716 0.3267 0.085 Uiso 1 1 calc R
C17 C 0.2848(4) 0.4109(4) 0.3988(5) 0.0495(15) Uani 1 1 d .
C18 C 0.0309(6) 0.2343(7) 0.5697(10) 0.124(4) Uani 1 1 d .
H18A H 0.0269 0.2622 0.6376 0.186 Uiso 1 1 calc R
H18B H 0.0473 0.1749 0.5863 0.186 Uiso 1 1 calc R
H18C H -0.0252 0.2372 0.5111 0.186 Uiso 1 1 calc R
C21 C 0.3442(4) 0.6765(4) 0.4635(5) 0.0453(14) Uani 1 1 d .
C22 C 0.3044(4) 0.6651(4) 0.3429(5) 0.0478(15) Uani 1 1 d .
C23 C 0.2344(4) 0.7198(4) 0.2866(5) 0.0552(16) Uani 1 1 d .
H23A H 0.2095 0.7142 0.2077 0.066 Uiso 1 1 calc R
C24 C 0.2004(4) 0.7816(4) 0.3425(6) 0.0576(17) Uani 1 1 d .
C25 C 0.2375(5) 0.7892(4) 0.4609(6) 0.0617(18) Uani 1 1 d .
H25A H 0.2151 0.8293 0.5009 0.074 Uiso 1 1 calc R
C26 C 0.3074(5) 0.7373(4) 0.5186(5) 0.0549(16) Uani 1 1 d .
H26A H 0.3308 0.7432 0.5976 0.066 Uiso 1 1 calc R
C27 C 0.4239(4) 0.6302(4) 0.5318(5) 0.0493(15) Uani 1 1 d .
C28 C 0.1269(5) 0.8394(5) 0.2758(6) 0.073(2) Uani 1 1 d .
H28A H 0.1117 0.8786 0.3271 0.110 Uiso 1 1 calc R
H28B H 0.0765 0.8050 0.2369 0.110 Uiso 1 1 calc R
H28C H 0.1456 0.8717 0.2208 0.110 Uiso 1 1 calc R
C31 C 0.5693(4) 0.6456(4) 0.2893(6) 0.0606(18) Uani 1 1 d .
H31A H 0.5891 0.6423 0.3687 0.073 Uiso 1 1 calc R
C32 C 0.6108(5) 0.7027(5) 0.2349(8) 0.075(2) Uani 1 1 d .
H32A H 0.6569 0.7374 0.2773 0.090 Uiso 1 1 calc R
C33 C 0.5827(5) 0.7066(5) 0.1192(8) 0.075(2) Uani 1 1 d .
H33A H 0.6094 0.7447 0.0817 0.090 Uiso 1 1 calc R
C34 C 0.5143(5) 0.6541(4) 0.0561(7) 0.0596(18) Uani 1 1 d .
C35 C 0.4748(4) 0.5989(4) 0.1160(5) 0.0480(15) Uani 1 1 d .
C36 C 0.4021(4) 0.5448(4) 0.0540(5) 0.0460(15) Uani 1 1 d .
C37 C 0.3721(5) 0.5485(5) -0.0658(5) 0.0582(18) Uani 1 1 d .
C38 C 0.3004(5) 0.4955(5) -0.1217(5) 0.069(2) Uani 1 1 d .
H38A H 0.2797 0.4945 -0.2013 0.082 Uiso 1 1 calc R
C39 C 0.2614(5) 0.4462(5) -0.0616(6) 0.074(2) Uani 1 1 d .
H39A H 0.2123 0.4129 -0.0984 0.089 Uiso 1 1 calc R
C40 C 0.2963(5) 0.4463(5) 0.0570(5) 0.0627(19) Uani 1 1 d .
H40A H 0.2701 0.4110 0.0983 0.075 Uiso 1 1 calc R
C41 C 0.4803(6) 0.6544(5) -0.0680(7) 0.074(2) Uani 1 1 d .
H41A H 0.5065 0.6903 -0.1087 0.089 Uiso 1 1 calc R
C42 C 0.4137(6) 0.6053(5) -0.1249(6) 0.072(2) Uani 1 1 d .
H42A H 0.3935 0.6076 -0.2044 0.086 Uiso 1 1 calc R
O51 O 0.0359(7) 0.0634(7) 0.3195(12) 0.239(6) Uani 1 1 d .
C53 C -0.1013(11) 0.0172(9) 0.3303(15) 0.196(9) Uani 1 1 d .
H53A H -0.0719 0.0157 0.4113 0.294 Uiso 1 1 calc R
H53B H -0.1245 -0.0391 0.3047 0.294 Uiso 1 1 calc R
H53C H -0.1485 0.0583 0.3139 0.294 Uiso 1 1 calc R
C51 C -0.0375(11) 0.0429(9) 0.270(2) 0.178(8) Uani 1 1 d .
C52 C -0.0733(12) 0.0452(12) 0.1480(18) 0.237(10) Uani 1 1 d .
H52A H -0.0282 0.0618 0.1157 0.355 Uiso 1 1 calc R
H52B H -0.1206 0.0863 0.1262 0.355 Uiso 1 1 calc R
H52C H -0.0952 -0.0111 0.1202 0.355 Uiso 1 1 calc R

loop_
_atom_site_aniso_label
_atom_site_aniso_U_11
_atom_site_aniso_U_22
_atom_site_aniso_U_33
_atom_site_aniso_U_23
_atom_site_aniso_U_13
_atom_site_aniso_U_12
Bi1 0.04780(13) 0.05718(14) 0.02566(10) 0.00090(12) 0.01178(8) -0.00147(14)
N11 0.050(3) 0.053(3) 0.042(3) 0.003(2) 0.016(2) 0.002(3)
N12 0.050(3) 0.062(3) 0.028(2) -0.004(2) 0.010(2) 0.004(3)
O11 0.079(4) 0.070(3) 0.048(3) -0.005(2) 0.027(2) 0.000(3)
O12 0.069(3) 0.061(3) 0.049(3) -0.007(2) 0.025(2) -0.015(2)
O13 0.084(4) 0.109(4) 0.054(3) -0.027(3) 0.034(3) -0.028(3)
O21 0.084(4) 0.109(4) 0.030(2) -0.002(2) 0.020(2) 0.016(3)
O22 0.055(3) 0.061(3) 0.033(2) 0.0010(18) 0.014(2) -0.006(2)
O23 0.065(3) 0.063(3) 0.035(2) -0.001(2) 0.014(2) 0.015(2)
C11 0.052(4) 0.058(4) 0.046(4) 0.005(3) 0.017(3) 0.000(3)
C12 0.058(4) 0.076(5) 0.040(4) 0.006(3) 0.010(3) -0.006(4)
C13 0.069(5) 0.092(6) 0.059(5) 0.009(4) 0.028(4) -0.004(4)
C14 0.066(5) 0.079(6) 0.092(6) 0.019(5) 0.028(5) -0.009(4)
C15 0.081(6) 0.069(5) 0.115(8) -0.009(5) 0.035(6) -0.019(4)
C16 0.079(6) 0.061(4) 0.074(5) -0.003(4) 0.027(4) -0.006(4)
C17 0.053(4) 0.056(4) 0.041(3) 0.008(3) 0.018(3) 0.005(3)
C18 0.106(8) 0.133(9) 0.144(9) 0.035(8) 0.056(7) -0.037(7)
C21 0.053(4) 0.051(3) 0.036(3) 0.003(3) 0.020(3) -0.004(3)
C22 0.053(4) 0.052(4) 0.042(3) 0.006(3) 0.021(3) -0.003(3)
C23 0.059(4) 0.062(4) 0.048(4) 0.001(3) 0.021(3) 0.000(3)
C24 0.057(4) 0.058(4) 0.061(4) 0.003(3) 0.022(4) -0.002(3)
C25 0.073(5) 0.056(4) 0.065(5) -0.003(3) 0.036(4) -0.003(4)
C26 0.069(5) 0.059(4) 0.042(3) -0.001(3) 0.025(3) -0.005(3)
C27 0.059(4) 0.056(4) 0.037(3) -0.002(3) 0.022(3) -0.009(3)
C28 0.067(5) 0.075(5) 0.079(5) 0.004(4) 0.024(4) 0.015(4)
C31 0.049(4) 0.067(5) 0.065(5) 0.004(4) 0.017(4) 0.001(3)
C32 0.060(5) 0.063(5) 0.099(7) 0.004(4) 0.021(5) -0.003(4)
C33 0.078(6) 0.058(5) 0.103(7) 0.026(5) 0.047(5) 0.009(4)
C34 0.073(5) 0.050(4) 0.068(5) 0.013(4) 0.039(4) 0.018(4)
C35 0.058(4) 0.051(4) 0.044(3) 0.012(3) 0.028(3) 0.018(3)
C36 0.062(4) 0.049(3) 0.031(3) -0.001(3) 0.020(3) 0.017(3)
C37 0.075(5) 0.067(4) 0.036(3) 0.006(3) 0.021(3) 0.029(4)
C38 0.076(5) 0.094(6) 0.030(3) -0.010(4) 0.008(3) 0.027(5)
C39 0.076(6) 0.093(6) 0.047(4) -0.018(4) 0.011(4) 0.004(4)
C40 0.069(5) 0.078(5) 0.042(4) -0.014(3) 0.016(3) -0.007(4)
C41 0.104(7) 0.072(5) 0.067(6) 0.030(4) 0.057(5) 0.028(5)
C42 0.103(7) 0.082(6) 0.040(4) 0.016(4) 0.036(4) 0.030(5)
O51 0.103(7) 0.198(10) 0.366(16) -0.133(11) 0.000(9) -0.034(7)
C53 0.119(13) 0.135(13) 0.28(3) 0.012(12) -0.022(14) 0.008(10)
C51 0.101(12) 0.092(9) 0.30(2) -0.092(12) 0.002(14) -0.014(8)
C52 0.165(18) 0.25(2) 0.28(3) -0.09(2) 0.043(17) -0.098(16)

loop_
_atom_type_symbol
_atom_type_description
_atom_type_scat_dispersion_real
_atom_type_scat_dispersion_imag
_atom_type_scat_source
C C 0.0033 0.0016 'International Tables Vol C Tables 4.2.6.8 and 6.1.1.4'
H H 0.0000 0.0000 'International Tables Vol C Tables 4.2.6.8 and 6.1.1.4'
N N 0.0061 0.0033 'International Tables Vol C Tables 4.2.6.8 and 6.1.1.4'
O O 0.0106 0.0060 'International Tables Vol C Tables 4.2.6.8 and 6.1.1.4'
Bi Bi -4.1077 10.2566 'International Tables Vol C Tables 4.2.6.8 and 6.1.1.4'

loop_
_geom_angle_atom_site_label_1
_geom_angle_atom_site_label_2
_geom_angle_atom_site_label_3
_geom_angle
O23 Bi1 O22 80.66(16)
O23 Bi1 O12 81.55(16)
O22 Bi1 O12 76.77(14)
O23 Bi1 N11 80.66(17)
O22 Bi1 N11 84.01(15)
O12 Bi1 N11 155.64(15)
O23 Bi1 N12 75.03(15)
O22 Bi1 N12 143.40(15)
O12 Bi1 N12 124.93(16)
N11 Bi1 N12 65.52(16)
O23 Bi1 O11 92.57(17)
O22 Bi1 O11 128.06(14)
O12 Bi1 O11 51.34(14)
N11 Bi1 O11 145.95(15)
N12 Bi1 O11 80.47(15)
C31 N11 C35 119.0(6)
C31 N11 Bi1 122.3(4)
C35 N11 Bi1 118.5(4)
C40 N12 C36 118.2(5)
C40 N12 Bi1 123.3(4)
C36 N12 Bi1 118.3(4)
C17 O11 Bi1 91.1(4)
C17 O12 Bi1 96.7(4)
C27 O22 Bi1 120.6(4)
C22 O23 Bi1 129.0(4)
C12 C11 C16 118.6(6)
C12 C11 C17 121.6(6)
C16 C11 C17 119.8(6)
O13 C12 C11 123.0(6)
O13 C12 C13 117.4(6)
C11 C12 C13 119.5(7)
C14 C13 C12 122.2(7)
C13 C14 C15 117.5(7)
C13 C14 C18 121.8(9)
C15 C14 C18 120.7(9)
C16 C15 C14 121.5(8)
C15 C16 C11 120.7(7)
O11 C17 O12 120.7(6)
O11 C17 C11 121.8(6)
O12 C17 C11 117.5(5)
C26 C21 C22 117.9(6)
C26 C21 C27 118.1(5)
C22 C21 C27 123.9(5)
O23 C22 C23 116.9(5)
O23 C22 C21 125.3(6)
C23 C22 C21 117.8(6)
C24 C23 C22 123.3(6)
C23 C24 C25 118.1(6)
C23 C24 C28 120.1(6)
C25 C24 C28 121.8(6)
C26 C25 C24 120.1(6)
C25 C26 C21 122.7(6)
O21 C27 O22 120.0(6)
O21 C27 C21 120.6(6)
O22 C27 C21 119.2(5)
N11 C31 C32 122.5(7)
C33 C32 C31 118.7(8)
C32 C33 C34 120.5(7)
C33 C34 C35 117.9(7)
C33 C34 C41 123.9(7)
C35 C34 C41 118.1(7)
N11 C35 C34 121.2(7)
N11 C35 C36 118.9(5)
C34 C35 C36 119.8(6)
N12 C36 C37 122.2(6)
N12 C36 C35 118.6(5)
C37 C36 C35 119.2(6)
C36 C37 C38 116.9(6)
C36 C37 C42 119.9(7)
C38 C37 C42 123.2(7)
C39 C38 C37 120.7(6)
C38 C39 C40 118.3(8)
N12 C40 C39 123.7(7)
C42 C41 C34 122.2(7)
C41 C42 C37 120.8(7)
O51 C51 C52 123(2)
O51 C51 C53 123(2)
C52 C51 C53 114.6(14)

loop_
_geom_bond_atom_site_label_1
_geom_bond_atom_site_label_2
_geom_bond_distance
Bi1 O23 2.115(4)
Bi1 O22 2.263(4)
Bi1 O12 2.455(4)
Bi1 N11 2.527(5)
Bi1 N12 2.548(4)
Bi1 O11 2.594(5)
N11 C31 1.322(8)
N11 C35 1.359(7)
N12 C40 1.313(8)
N12 C36 1.350(8)
O11 C17 1.241(7)
O12 C17 1.279(7)
O13 C12 1.353(8)
O21 C27 1.232(6)
O22 C27 1.307(7)
O23 C22 1.340(7)
C11 C12 1.384(8)
C11 C16 1.384(9)
C11 C17 1.480(8)
C12 C13 1.397(9)
C13 C14 1.363(10)
C14 C15 1.386(11)
C14 C18 1.519(10)
C15 C16 1.374(10)
C21 C26 1.394(8)
C21 C22 1.431(8)
C21 C27 1.475(8)
C22 C23 1.402(9)
C23 C24 1.384(9)
C24 C25 1.395(9)
C24 C28 1.500(9)
C25 C26 1.378(9)
C31 C32 1.394(9)
C32 C33 1.353(11)
C33 C34 1.388(10)
C34 C35 1.400(8)
C34 C41 1.452(10)
C35 C36 1.442(9)
C36 C37 1.400(8)
C37 C38 1.403(10)
C37 C42 1.429(10)
C38 C39 1.343(10)
C39 C40 1.389(9)
C41 C42 1.317(11)
O51 C51 1.184(14)
C53 C51 1.49(2)
C51 C52 1.43(2)
